data_7131060
loop_
_publ_author_name
'Tan, Jingjie'
'Hu, Chaopeng'
'Yang, Xin'
'Ju, Shaoying'
'Cao, Levy L.'
'Wu, Yile'
'Liu, Liu Leo'
'Stephan, Douglas W.'

_publ_section_title
;
 Structure and reactivity studies of the aluminum analogue of Piers'
 borane [HAl(C<sub>6</sub>F<sub>5</sub>)<sub>2</sub>]<sub>3</sub>.
;
_journal_issue 3
_journal_name_full 'Chemical communications (Cambridge, England)'
_journal_page_first 282
_journal_page_last 285
_journal_paper_doi 10.1039/d2cc06075b
_journal_volume 59
_journal_year 2023
_chemical_formula_moiety 'C23 H9 Al F10 O, C6 H5 Cl'
_chemical_formula_sum 'C29 H14 Al Cl F10 O'
_chemical_formula_weight 630.83
_chemical_properties_physical Air-sensitive,Moisture-sensitive
_space_group_crystal_system triclinic
_space_group_IT_number 2
_space_group_name_Hall '-P 1'
_space_group_name_H-M_alt 'P -1'
_atom_sites_solution_hydrogens geom
_atom_sites_solution_primary dual
_audit_creation_date 2022-05-29
_audit_creation_method
;
Olex2 1.5
(compiled 2022.04.07 svn.rca3783a0 for OlexSys, GUI svn.r6498)
;
_audit_update_record
;
2022-05-29 deposited with the CCDC.	2022-12-01 downloaded from the CCDC.
;
_cell_angle_alpha 110.793(2)
_cell_angle_beta 104.745(2)
_cell_angle_gamma 107.462(2)
_cell_formula_units_Z 2
_cell_length_a 11.3773(5)
_cell_length_b 11.6740(5)
_cell_length_c 11.8396(5)
_cell_measurement_reflns_used 9898
_cell_measurement_temperature 150.00
_cell_measurement_theta_max 70.104
_cell_measurement_theta_min 4.369
_cell_volume 1282.29(11)
_computing_cell_refinement 'SAINT V8.40B (?, 2016)'
_computing_data_reduction 'SAINT V8.40B (?, 2016)'
_computing_molecular_graphics 'Olex2 1.5 (Dolomanov et al., 2009)'
_computing_publication_material 'Olex2 1.5 (Dolomanov et al., 2009)'
_computing_structure_refinement 'SHELXL 2018/3 (Sheldrick, 2015)'
_computing_structure_solution 'SHELXT 2018/2 (Sheldrick, 2018)'
_diffrn_ambient_temperature 150.00
_diffrn_measured_fraction_theta_full 0.998
_diffrn_measured_fraction_theta_max 0.994
_diffrn_measurement_device_type 'Bruker APEX-II CCD'
_diffrn_measurement_method '\f and \w scans'
_diffrn_radiation_type CuK\a
_diffrn_radiation_wavelength 1.54178
_diffrn_reflns_av_R_equivalents 0.0421
_diffrn_reflns_av_unetI/netI 0.0341
_diffrn_reflns_Laue_measured_fraction_full 0.998
_diffrn_reflns_Laue_measured_fraction_max 0.994
_diffrn_reflns_limit_h_max 13
_diffrn_reflns_limit_h_min -13
_diffrn_reflns_limit_k_max 14
_diffrn_reflns_limit_k_min -14
_diffrn_reflns_limit_l_max 14
_diffrn_reflns_limit_l_min -13
_diffrn_reflns_number 17723
_diffrn_reflns_point_group_measured_fraction_full 0.998
_diffrn_reflns_point_group_measured_fraction_max 0.994
_diffrn_reflns_theta_full 67.679
_diffrn_reflns_theta_max 70.132
_diffrn_reflns_theta_min 4.368
_diffrn_source_current 1.2
_diffrn_source_power 0.06
_diffrn_source_voltage 50.0
_diffrn_standards_number 0
_exptl_absorpt_coefficient_mu 2.552
_exptl_absorpt_correction_type none
_exptl_crystal_colour colorless
_exptl_crystal_density_diffrn 1.634
_exptl_crystal_description block
_exptl_crystal_F_000 632
_exptl_crystal_recrystallization_method 'Re-crystallisation from solvent: chlorobenzene and hexane'
_refine_diff_density_max 1.183
_refine_diff_density_min -0.694
_refine_diff_density_rms 0.067
_refine_ls_extinction_method none
_refine_ls_goodness_of_fit_ref 1.052
_refine_ls_hydrogen_treatment constr
_refine_ls_matrix_type full
_refine_ls_number_parameters 379
_refine_ls_number_reflns 4860
_refine_ls_number_restraints 0
_refine_ls_restrained_S_all 1.052
_refine_ls_R_factor_all 0.0496
_refine_ls_R_factor_gt 0.0469
_refine_ls_shift/su_max 0.001
_refine_ls_shift/su_mean 0.000
_refine_ls_structure_factor_coef Fsqd
_refine_ls_weighting_details 'w=1/[\s^2^(Fo^2^)+(0.0768P)^2^+0.9868P] where P=(Fo^2^+2Fc^2^)/3'
_refine_ls_weighting_scheme calc
_refine_ls_wR_factor_gt 0.1376
_refine_ls_wR_factor_ref 0.1395
_reflns_Friedel_coverage 0.000
_reflns_number_gt 4504
_reflns_number_total 4860
_reflns_threshold_expression 'I > 2\s(I)'
_cod_data_source_file d2cc06075b2.cif
_cod_data_source_block 2
_cod_depositor_comments 'Adding full bibliography for 7131059--7131063.cif.'
_cod_original_cell_volume 1282.28(10)
_cod_database_code 7131060
_shelx_shelxl_version_number 2018/3
_shelx_space_group_comment
;
The symmetry employed for this shelxl refinement is uniquely defined
by the following loop, which should always be used as a source of
symmetry information in preference to the above space-group names.
They are only intended as comments.
;
_olex2_refinement_description
;
1. Fixed Uiso
 At 1.2 times of:
  All C(H) groups, All C(H,H) groups
2.a Secondary CH2 refined with riding coordinates:
 C1(H1A,H1B)
2.b Aromatic/amide H refined with riding coordinates:
 C5(H5), C3(H3), C27(H27), C25(H25), C4(H4), C26(H26), C29(H29), C11(H11),
 C8(H8), C10(H10), C28(H28), C9(H9)
;
_olex2_submission_special_instructions 'No special instructions were received'

loop_
_space_group_symop_operation_xyz
'x, y, z'
'-x, -y, -z'

loop_
_atom_site_label
_atom_site_type_symbol
_atom_site_fract_x
_atom_site_fract_y
_atom_site_fract_z
_atom_site_U_iso_or_equiv
_atom_site_adp_type
_atom_site_occupancy
_atom_site_site_symmetry_order
_atom_site_calc_flag
_atom_site_refinement_flags_posn
_atom_site_refinement_flags_adp
_atom_site_refinement_flags_occupancy
_atom_site_disorder_assembly
_atom_site_disorder_group
Al1 Al 0.47988(6) 0.49856(6) 0.61069(5) 0.02262(16) Uani 1 1 d . . . . .
Cl1 Cl -0.04862(9) 0.09224(9) 0.63445(9) 0.0685(3) Uani 1 1 d . . . . .
F5 F 0.46241(13) 0.39509(14) 0.81856(13) 0.0367(3) Uani 1 1 d . . . . .
F1 F 0.79841(13) 0.65896(16) 0.73270(14) 0.0420(3) Uani 1 1 d . . . . .
F6 F 0.41910(14) 0.71154(14) 0.79694(13) 0.0415(3) Uani 1 1 d . . . . .
F10 F 0.17754(14) 0.25863(14) 0.45930(14) 0.0418(3) Uani 1 1 d . . . . .
F4 F 0.65403(16) 0.41630(16) 1.02233(14) 0.0460(4) Uani 1 1 d . . . . .
F9 F -0.05430(14) 0.26456(17) 0.47153(16) 0.0495(4) Uani 1 1 d . . . . .
O1 O 0.46364(14) 0.38155(13) 0.45088(13) 0.0243(3) Uani 1 1 d . . . . .
F8 F -0.04968(15) 0.49096(19) 0.64940(17) 0.0525(4) Uani 1 1 d . . . . .
F3 F 0.91874(16) 0.55935(18) 1.08290(14) 0.0504(4) Uani 1 1 d . . . . .
F2 F 0.98911(14) 0.68209(18) 0.93795(15) 0.0497(4) Uani 1 1 d . . . . .
F7 F 0.18791(17) 0.71556(18) 0.81117(16) 0.0539(4) Uani 1 1 d . . . . .
C12 C 0.6222(2) 0.5248(2) 0.76605(19) 0.0250(4) Uani 1 1 d . . . . .
C2 C 0.4983(2) 0.2069(2) 0.4998(2) 0.0286(4) Uani 1 1 d . . . . .
C18 C 0.3069(2) 0.4862(2) 0.6250(2) 0.0274(4) Uani 1 1 d . . . . .
C17 C 0.5923(2) 0.4659(2) 0.8446(2) 0.0274(4) Uani 1 1 d . . . . .
C13 C 0.7585(2) 0.5966(2) 0.8019(2) 0.0294(4) Uani 1 1 d . . . . .
C1 C 0.4285(2) 0.2361(2) 0.3949(2) 0.0289(4) Uani 1 1 d . . . . .
H1A H 0.456443 0.208095 0.320679 0.035 Uiso 1 1 calc R U . . .
H1B H 0.329763 0.183709 0.360415 0.035 Uiso 1 1 calc R U . . .
C23 C 0.3021(2) 0.5978(2) 0.7134(2) 0.0312(5) Uani 1 1 d . . . . .
C19 C 0.1838(2) 0.3744(2) 0.5464(2) 0.0308(4) Uani 1 1 d . . . . .
C20 C 0.0636(2) 0.3737(3) 0.5527(2) 0.0359(5) Uani 1 1 d . . . . .
C16 C 0.6893(2) 0.4753(2) 0.9497(2) 0.0323(5) Uani 1 1 d . . . . .
C5 C 0.4285(2) 0.1388(2) 0.5517(2) 0.0314(5) Uani 1 1 d . . . . .
H5 H 0.333230 0.105600 0.518431 0.038 Uiso 1 1 calc R U . . .
C15 C 0.8227(2) 0.5470(2) 0.9803(2) 0.0352(5) Uani 1 1 d . . . . .
C14 C 0.8589(2) 0.6094(2) 0.9065(2) 0.0342(5) Uani 1 1 d . . . . .
C22 C 0.1861(2) 0.6036(3) 0.7244(2) 0.0366(5) Uani 1 1 d . . . . .
C3 C 0.6405(2) 0.2553(2) 0.5475(3) 0.0386(5) Uani 1 1 d . . . . .
H3 H 0.688274 0.300583 0.509271 0.046 Uiso 1 1 calc R U . . .
C21 C 0.0655(2) 0.4889(3) 0.6424(2) 0.0377(5) Uani 1 1 d . . . . .
C6 C 0.4968(3) 0.1169(2) 0.6554(2) 0.0401(6) Uani 1 1 d . . . . .
C24 C 0.0714(3) 0.0990(3) 0.7671(3) 0.0460(6) Uani 1 1 d . . . . .
C7 C 0.6392(3) 0.1691(2) 0.7042(2) 0.0474(7) Uani 1 1 d . . . . .
C27 C 0.2571(3) 0.1127(3) 0.9755(3) 0.0508(7) Uani 1 1 d . . . . .
H27 H 0.322309 0.120013 1.049425 0.061 Uiso 1 1 calc R U . . .
C25 C 0.2019(3) 0.1876(3) 0.8138(3) 0.0460(6) Uani 1 1 d . . . . .
H25 H 0.228245 0.243886 0.774837 0.055 Uiso 1 1 calc R U . . .
C4 C 0.7092(3) 0.2377(3) 0.6473(3) 0.0481(7) Uani 1 1 d . . . . .
H4 H 0.804494 0.271488 0.678931 0.058 Uiso 1 1 calc R U . . .
C26 C 0.2947(3) 0.1943(3) 0.9180(3) 0.0468(6) Uani 1 1 d . . . . .
H26 H 0.386589 0.255975 0.951592 0.056 Uiso 1 1 calc R U . . .
C29 C 0.0282(3) 0.0146(3) 0.8187(3) 0.0572(7) Uani 1 1 d . . . . .
H29 H -0.064072 -0.046451 0.783722 0.069 Uiso 1 1 calc R U . . .
C11 C 0.4271(4) 0.0477(3) 0.7109(3) 0.0555(8) Uani 1 1 d . . . . .
H11 H 0.331516 0.009944 0.677286 0.067 Uiso 1 1 calc R U . . .
C8 C 0.7089(4) 0.1526(3) 0.8114(3) 0.0680(11) Uani 1 1 d . . . . .
H8 H 0.804311 0.187061 0.844901 0.082 Uiso 1 1 calc R U . . .
C10 C 0.5005(6) 0.0351(4) 0.8165(3) 0.0761(13) Uani 1 1 d . . . . .
H10 H 0.454540 -0.010541 0.855587 0.091 Uiso 1 1 calc R U . . .
C28 C 0.1248(3) 0.0212(3) 0.9251(4) 0.0616(8) Uani 1 1 d . . . . .
H28 H 0.098731 -0.037421 0.961914 0.074 Uiso 1 1 calc R U . . .
C9 C 0.6418(6) 0.0894(4) 0.8654(3) 0.0819(14) Uani 1 1 d . . . . .
H9 H 0.690248 0.080928 0.937909 0.098 Uiso 1 1 calc R U . . .

loop_
_atom_site_aniso_label
_atom_site_aniso_U_11
_atom_site_aniso_U_22
_atom_site_aniso_U_33
_atom_site_aniso_U_23
_atom_site_aniso_U_13
_atom_site_aniso_U_12
Al1 0.0226(3) 0.0266(3) 0.0214(3) 0.0124(2) 0.0102(2) 0.0113(2)
Cl1 0.0570(5) 0.0707(5) 0.0645(5) 0.0306(4) 0.0071(4) 0.0271(4)
F5 0.0322(7) 0.0418(7) 0.0397(7) 0.0254(6) 0.0158(6) 0.0117(6)
F1 0.0302(7) 0.0612(9) 0.0454(8) 0.0361(7) 0.0186(6) 0.0169(6)
F6 0.0343(7) 0.0420(7) 0.0348(7) 0.0081(6) 0.0153(6) 0.0109(6)
F10 0.0385(7) 0.0349(7) 0.0451(8) 0.0133(6) 0.0198(6) 0.0116(6)
F4 0.0567(9) 0.0596(9) 0.0390(7) 0.0362(7) 0.0222(7) 0.0280(8)
F9 0.0267(7) 0.0575(9) 0.0502(8) 0.0230(7) 0.0113(6) 0.0071(6)
O1 0.0272(7) 0.0243(7) 0.0239(7) 0.0122(5) 0.0114(5) 0.0122(6)
F8 0.0328(8) 0.0802(11) 0.0598(9) 0.0357(9) 0.0287(7) 0.0315(8)
F3 0.0461(9) 0.0737(11) 0.0341(7) 0.0284(7) 0.0071(6) 0.0329(8)
F2 0.0238(7) 0.0704(10) 0.0479(8) 0.0280(8) 0.0095(6) 0.0155(7)
F7 0.0530(9) 0.0601(10) 0.0519(9) 0.0150(8) 0.0330(8) 0.0320(8)
C12 0.0270(10) 0.0280(10) 0.0216(9) 0.0112(8) 0.0105(8) 0.0136(8)
C2 0.0333(11) 0.0225(9) 0.0278(10) 0.0092(8) 0.0110(8) 0.0134(8)
C18 0.0255(10) 0.0391(11) 0.0253(9) 0.0197(9) 0.0131(8) 0.0154(9)
C17 0.0299(10) 0.0274(10) 0.0257(10) 0.0124(8) 0.0125(8) 0.0122(8)
C13 0.0302(11) 0.0363(11) 0.0275(10) 0.0172(9) 0.0147(8) 0.0161(9)
C1 0.0344(11) 0.0237(9) 0.0270(10) 0.0104(8) 0.0120(9) 0.0127(8)
C23 0.0285(10) 0.0414(12) 0.0265(10) 0.0175(9) 0.0139(8) 0.0141(9)
C19 0.0310(11) 0.0377(11) 0.0298(10) 0.0194(9) 0.0146(9) 0.0158(9)
C20 0.0252(10) 0.0486(13) 0.0352(11) 0.0244(11) 0.0115(9) 0.0121(10)
C16 0.0439(13) 0.0368(11) 0.0257(10) 0.0189(9) 0.0162(9) 0.0221(10)
C5 0.0385(12) 0.0245(10) 0.0305(10) 0.0107(8) 0.0144(9) 0.0151(9)
C15 0.0366(12) 0.0448(13) 0.0240(10) 0.0144(9) 0.0071(9) 0.0237(10)
C14 0.0254(10) 0.0429(12) 0.0307(11) 0.0144(9) 0.0093(9) 0.0155(9)
C22 0.0391(12) 0.0506(14) 0.0328(11) 0.0214(10) 0.0217(10) 0.0266(11)
C3 0.0332(12) 0.0301(11) 0.0496(14) 0.0160(10) 0.0137(10) 0.0159(9)
C21 0.0286(11) 0.0606(15) 0.0389(12) 0.0299(11) 0.0199(10) 0.0246(11)
C6 0.0678(17) 0.0284(11) 0.0291(11) 0.0119(9) 0.0194(11) 0.0288(11)
C24 0.0488(15) 0.0436(14) 0.0469(14) 0.0176(12) 0.0206(12) 0.0247(12)
C7 0.0639(17) 0.0306(12) 0.0332(12) 0.0063(10) 0.0021(11) 0.0275(12)
C27 0.0439(15) 0.0448(14) 0.0508(15) 0.0183(12) 0.0081(12) 0.0177(12)
C25 0.0460(14) 0.0429(14) 0.0518(15) 0.0197(12) 0.0253(12) 0.0209(12)
C4 0.0371(13) 0.0330(12) 0.0568(16) 0.0126(11) 0.0026(11) 0.0177(10)
C26 0.0437(14) 0.0400(13) 0.0513(15) 0.0166(12) 0.0190(12) 0.0174(11)
C29 0.0388(14) 0.0484(16) 0.0614(18) 0.0199(14) 0.0118(13) 0.0046(12)
C11 0.100(2) 0.0443(14) 0.0498(15) 0.0280(13) 0.0459(17) 0.0444(16)
C8 0.098(3) 0.0459(16) 0.0406(15) 0.0121(13) -0.0030(16) 0.0429(17)
C10 0.166(4) 0.0577(19) 0.0549(19) 0.0402(17) 0.069(3) 0.072(3)
C28 0.0578(18) 0.0539(17) 0.068(2) 0.0353(16) 0.0206(16) 0.0133(14)
C9 0.147(4) 0.063(2) 0.0369(16) 0.0200(15) 0.015(2) 0.070(3)

loop_
_atom_type_symbol
_atom_type_description
_atom_type_scat_dispersion_real
_atom_type_scat_dispersion_imag
_atom_type_scat_source
C C 0.0181 0.0091 'International Tables Vol C Tables 4.2.6.8 and 6.1.1.4'
H H 0.0000 0.0000 'International Tables Vol C Tables 4.2.6.8 and 6.1.1.4'
Al Al 0.2130 0.2455 'International Tables Vol C Tables 4.2.6.8 and 6.1.1.4'
Cl Cl 0.3639 0.7018 'International Tables Vol C Tables 4.2.6.8 and 6.1.1.4'
F F 0.0727 0.0534 'International Tables Vol C Tables 4.2.6.8 and 6.1.1.4'
O O 0.0492 0.0322 'International Tables Vol C Tables 4.2.6.8 and 6.1.1.4'

loop_
_geom_angle_atom_site_label_1
_geom_angle_atom_site_label_2
_geom_angle_atom_site_label_3
_geom_angle
_geom_angle_site_symmetry_1
_geom_angle_site_symmetry_3
_geom_angle_publ_flag
O1 Al1 Al1 40.18(4) 2_666 2_666 ?
O1 Al1 Al1 40.26(4) . 2_666 ?
O1 Al1 O1 80.44(7) . 2_666 ?
O1 Al1 C12 115.66(8) . . ?
O1 Al1 C12 113.71(8) 2_666 . ?
O1 Al1 C18 115.02(8) . . ?
O1 Al1 C18 110.20(8) 2_666 . ?
C12 Al1 Al1 123.15(7) . 2_666 ?
C12 Al1 C18 116.43(8) . . ?
C18 Al1 Al1 120.20(7) . 2_666 ?
Al1 O1 Al1 99.56(7) . 2_666 ?
C1 O1 Al1 130.43(12) . 2_666 ?
C1 O1 Al1 129.75(12) . . ?
C17 C12 Al1 121.70(15) . . ?
C13 C12 Al1 123.44(15) . . ?
C13 C12 C17 114.78(19) . . ?
C5 C2 C1 121.3(2) . . ?
C5 C2 C3 120.1(2) . . ?
C3 C2 C1 118.6(2) . . ?
C23 C18 Al1 119.92(16) . . ?
C23 C18 C19 114.75(19) . . ?
C19 C18 Al1 125.21(16) . . ?
F5 C17 C12 119.31(18) . . ?
F5 C17 C16 117.17(18) . . ?
C16 C17 C12 123.5(2) . . ?
F1 C13 C12 119.53(18) . . ?
F1 C13 C14 116.71(19) . . ?
C14 C13 C12 123.8(2) . . ?
O1 C1 C2 109.45(16) . . ?
O1 C1 H1A 109.8 . . ?
O1 C1 H1B 109.8 . . ?
C2 C1 H1A 109.8 . . ?
C2 C1 H1B 109.8 . . ?
H1A C1 H1B 108.2 . . ?
F6 C23 C18 118.80(19) . . ?
F6 C23 C22 116.5(2) . . ?
C18 C23 C22 124.7(2) . . ?
F10 C19 C18 119.61(19) . . ?
F10 C19 C20 117.1(2) . . ?
C18 C19 C20 123.3(2) . . ?
F9 C20 C19 121.4(2) . . ?
F9 C20 C21 119.4(2) . . ?
C21 C20 C19 119.1(2) . . ?
F4 C16 C17 120.7(2) . . ?
F4 C16 C15 120.1(2) . . ?
C15 C16 C17 119.2(2) . . ?
C2 C5 H5 119.6 . . ?
C2 C5 C6 120.8(2) . . ?
C6 C5 H5 119.6 . . ?
F3 C15 C16 120.4(2) . . ?
F3 C15 C14 119.6(2) . . ?
C16 C15 C14 120.0(2) . . ?
F2 C14 C13 121.1(2) . . ?
F2 C14 C15 120.1(2) . . ?
C13 C14 C15 118.8(2) . . ?
F7 C22 C23 121.8(2) . . ?
F7 C22 C21 120.1(2) . . ?
C23 C22 C21 118.1(2) . . ?
C2 C3 H3 119.6 . . ?
C4 C3 C2 120.8(2) . . ?
C4 C3 H3 119.6 . . ?
F8 C21 C20 120.1(2) . . ?
F8 C21 C22 119.8(2) . . ?
C20 C21 C22 120.0(2) . . ?
C7 C6 C5 118.4(2) . . ?
C11 C6 C5 121.8(3) . . ?
C11 C6 C7 119.8(3) . . ?
C25 C24 Cl1 118.6(2) . . ?
C25 C24 C29 123.0(3) . . ?
C29 C24 Cl1 118.3(2) . . ?
C6 C7 C8 118.9(3) . . ?
C4 C7 C6 119.7(2) . . ?
C4 C7 C8 121.4(3) . . ?
C26 C27 H27 120.2 . . ?
C28 C27 H27 120.2 . . ?
C28 C27 C26 119.6(3) . . ?
C24 C25 H25 120.7 . . ?
C24 C25 C26 118.7(3) . . ?
C26 C25 H25 120.7 . . ?
C3 C4 C7 120.2(2) . . ?
C3 C4 H4 119.9 . . ?
C7 C4 H4 119.9 . . ?
C27 C26 H26 119.5 . . ?
C25 C26 C27 121.0(3) . . ?
C25 C26 H26 119.5 . . ?
C24 C29 H29 121.0 . . ?
C24 C29 C28 117.9(3) . . ?
C28 C29 H29 121.0 . . ?
C6 C11 H11 120.5 . . ?
C10 C11 C6 119.0(4) . . ?
C10 C11 H11 120.5 . . ?
C7 C8 H8 119.6 . . ?
C9 C8 C7 120.8(4) . . ?
C9 C8 H8 119.6 . . ?
C11 C10 H10 119.7 . . ?
C11 C10 C9 120.6(3) . . ?
C9 C10 H10 119.7 . . ?
C27 C28 C29 119.7(3) . . ?
C27 C28 H28 120.1 . . ?
C29 C28 H28 120.1 . . ?
C8 C9 C10 121.0(3) . . ?
C8 C9 H9 119.5 . . ?
C10 C9 H9 119.5 . . ?

loop_
_geom_bond_atom_site_label_1
_geom_bond_atom_site_label_2
_geom_bond_distance
_geom_bond_site_symmetry_2
_geom_bond_publ_flag
Al1 Al1 2.7828(11) 2_666 ?
Al1 O1 1.8209(14) . ?
Al1 O1 1.8237(14) 2_666 ?
Al1 C12 1.971(2) . ?
Al1 C18 1.985(2) . ?
Cl1 C24 1.758(3) . ?
F5 C17 1.348(3) . ?
F1 C13 1.350(2) . ?
F6 C23 1.360(3) . ?
F10 C19 1.346(3) . ?
F4 C16 1.343(3) . ?
F9 C20 1.340(3) . ?
O1 C1 1.464(2) . ?
F8 C21 1.340(3) . ?
F3 C15 1.340(3) . ?
F2 C14 1.339(3) . ?
F7 C22 1.336(3) . ?
C12 C17 1.389(3) . ?
C12 C13 1.385(3) . ?
C2 C1 1.500(3) . ?
C2 C5 1.363(3) . ?
C2 C3 1.420(3) . ?
C18 C23 1.378(3) . ?
C18 C19 1.381(3) . ?
C17 C16 1.383(3) . ?
C13 C14 1.381(3) . ?
C1 H1A 0.9900 . ?
C1 H1B 0.9900 . ?
C23 C22 1.378(3) . ?
C19 C20 1.386(3) . ?
C20 C21 1.377(4) . ?
C16 C15 1.370(4) . ?
C5 H5 0.9500 . ?
C5 C6 1.426(3) . ?
C15 C14 1.386(3) . ?
C22 C21 1.384(4) . ?
C3 H3 0.9500 . ?
C3 C4 1.359(4) . ?
C6 C7 1.418(4) . ?
C6 C11 1.405(4) . ?
C24 C25 1.354(4) . ?
C24 C29 1.369(4) . ?
C7 C4 1.416(4) . ?
C7 C8 1.424(4) . ?
C27 H27 0.9500 . ?
C27 C26 1.386(4) . ?
C27 C28 1.374(4) . ?
C25 H25 0.9500 . ?
C25 C26 1.364(4) . ?
C4 H4 0.9500 . ?
C26 H26 0.9500 . ?
C29 H29 0.9500 . ?
C29 C28 1.406(5) . ?
C11 H11 0.9500 . ?
C11 C10 1.398(5) . ?
C8 H8 0.9500 . ?
C8 C9 1.335(6) . ?
C10 H10 0.9500 . ?
C10 C9 1.405(7) . ?
C28 H28 0.9500 . ?
C9 H9 0.9500 . ?

loop_
_geom_torsion_atom_site_label_1
_geom_torsion_atom_site_label_2
_geom_torsion_atom_site_label_3
_geom_torsion_atom_site_label_4
_geom_torsion
_geom_torsion_site_symmetry_1
_geom_torsion_site_symmetry_2
_geom_torsion_site_symmetry_3
_geom_torsion_site_symmetry_4
_geom_torsion_publ_flag
Al1 Al1 O1 C1 174.56(19) 2_666 . . . ?
Al1 O1 C1 C2 -41.1(2) . . . . ?
Al1 O1 C1 C2 131.84(16) 2_666 . . . ?
Al1 C12 C17 F5 -3.8(3) . . . . ?
Al1 C12 C17 C16 176.15(16) . . . . ?
Al1 C12 C13 F1 3.7(3) . . . . ?
Al1 C12 C13 C14 -176.43(17) . . . . ?
Al1 C18 C23 F6 -5.3(3) . . . . ?
Al1 C18 C23 C22 174.90(18) . . . . ?
Al1 C18 C19 F10 5.8(3) . . . . ?
Al1 C18 C19 C20 -174.67(17) . . . . ?
Cl1 C24 C25 C26 179.0(2) . . . . ?
Cl1 C24 C29 C28 -179.7(3) . . . . ?
F5 C17 C16 F4 -0.3(3) . . . . ?
F5 C17 C16 C15 -179.60(19) . . . . ?
F1 C13 C14 F2 1.0(3) . . . . ?
F1 C13 C14 C15 -179.9(2) . . . . ?
F6 C23 C22 F7 1.0(3) . . . . ?
F6 C23 C22 C21 -178.9(2) . . . . ?
F10 C19 C20 F9 -2.8(3) . . . . ?
F10 C19 C20 C21 178.6(2) . . . . ?
F4 C16 C15 F3 -0.3(3) . . . . ?
F4 C16 C15 C14 -179.1(2) . . . . ?
F9 C20 C21 F8 0.8(3) . . . . ?
F9 C20 C21 C22 -178.3(2) . . . . ?
O1 Al1 O1 Al1 0.0 2_666 . . 2_666 ?
O1 Al1 O1 C1 174.56(19) 2_666 . . . ?
F3 C15 C14 F2 -0.3(3) . . . . ?
F3 C15 C14 C13 -179.3(2) . . . . ?
F7 C22 C21 F8 0.7(3) . . . . ?
F7 C22 C21 C20 179.8(2) . . . . ?
C12 Al1 O1 Al1 -111.80(9) . . . 2_666 ?
C12 Al1 O1 C1 62.76(18) . . . . ?
C12 C17 C16 F4 179.79(19) . . . . ?
C12 C17 C16 C15 0.5(3) . . . . ?
C12 C13 C14 F2 -178.9(2) . . . . ?
C12 C13 C14 C15 0.2(3) . . . . ?
C2 C5 C6 C7 0.7(3) . . . . ?
C2 C5 C6 C11 179.7(2) . . . . ?
C2 C3 C4 C7 0.7(4) . . . . ?
C18 Al1 O1 Al1 107.92(9) . . . 2_666 ?
C18 Al1 O1 C1 -77.52(17) . . . . ?
C18 C23 C22 F7 -179.2(2) . . . . ?
C18 C23 C22 C21 0.9(4) . . . . ?
C18 C19 C20 F9 177.7(2) . . . . ?
C18 C19 C20 C21 -1.0(3) . . . . ?
C17 C12 C13 F1 -179.42(18) . . . . ?
C17 C12 C13 C14 0.5(3) . . . . ?
C17 C16 C15 F3 179.0(2) . . . . ?
C17 C16 C15 C14 0.3(3) . . . . ?
C13 C12 C17 F5 179.26(18) . . . . ?
C13 C12 C17 C16 -0.8(3) . . . . ?
C1 C2 C5 C6 -177.24(18) . . . . ?
C1 C2 C3 C4 176.5(2) . . . . ?
C23 C18 C19 F10 -178.11(19) . . . . ?
C23 C18 C19 C20 1.4(3) . . . . ?
C23 C22 C21 F8 -179.4(2) . . . . ?
C23 C22 C21 C20 -0.3(3) . . . . ?
C19 C18 C23 F6 178.43(18) . . . . ?
C19 C18 C23 C22 -1.4(3) . . . . ?
C19 C20 C21 F8 179.5(2) . . . . ?
C19 C20 C21 C22 0.4(3) . . . . ?
C16 C15 C14 F2 178.5(2) . . . . ?
C16 C15 C14 C13 -0.6(3) . . . . ?
C5 C2 C1 O1 109.1(2) . . . . ?
C5 C2 C3 C4 -1.6(3) . . . . ?
C5 C6 C7 C4 -1.7(3) . . . . ?
C5 C6 C7 C8 177.5(2) . . . . ?
C5 C6 C11 C10 -177.0(2) . . . . ?
C3 C2 C1 O1 -69.0(2) . . . . ?
C3 C2 C5 C6 0.9(3) . . . . ?
C6 C7 C4 C3 1.0(4) . . . . ?
C6 C7 C8 C9 -0.1(4) . . . . ?
C6 C11 C10 C9 -0.8(4) . . . . ?
C24 C25 C26 C27 -0.1(4) . . . . ?
C24 C29 C28 C27 1.5(5) . . . . ?
C7 C6 C11 C10 1.9(4) . . . . ?
C7 C8 C9 C10 1.2(5) . . . . ?
C25 C24 C29 C28 0.0(5) . . . . ?
C4 C7 C8 C9 179.1(3) . . . . ?
C26 C27 C28 C29 -2.3(5) . . . . ?
C29 C24 C25 C26 -0.7(4) . . . . ?
C11 C6 C7 C4 179.4(2) . . . . ?
C11 C6 C7 C8 -1.5(3) . . . . ?
C11 C10 C9 C8 -0.8(5) . . . . ?
C8 C7 C4 C3 -178.2(2) . . . . ?
C28 C27 C26 C25 1.6(4) . . . . ?
